data_7039793
loop_
_publ_author_name
'Jeyalakshmi, Kumaramangalam'
'Haribabu, Jebiti'
'Bhuvanesh, Nattamai S. P.'
'Karvembu, Ramasamy'

_publ_section_title
;
 Half-sandwich RuCl2(\h(6)-p-cymene) core complexes containing sulfur
 donor aroylthiourea ligands: DNA and protein binding, DNA cleavage and
 cytotoxic studies.
;
_journal_issue 31
_journal_name_full 'Dalton transactions (Cambridge, England : 2003)'
_journal_page_first 12518
_journal_page_last 12531
_journal_paper_doi 10.1039/c6dt01167e
_journal_volume 45
_journal_year 2016
_chemical_formula_moiety 'C13 H12 N2 O S2'
_chemical_formula_sum 'C13 H12 N2 O S2'
_chemical_formula_weight 276.37
_chemical_name_systematic
;
 ?
;
_space_group_crystal_system triclinic
_space_group_IT_number 2
_space_group_name_Hall '-P 1'
_space_group_name_H-M_alt 'P -1'
_symmetry_space_group_name_Hall '-P 1'
_symmetry_space_group_name_H-M 'P -1'
_atom_sites_solution_hydrogens geom
_audit_creation_date 2015-04-27
_audit_creation_method
;
Olex2 1.2-beta
(compiled 2014.10.22 svn.r3046 for OlexSys, GUI svn.r4928)
;
_audit_update_record
;
2015-12-18 deposited with the CCDC.
2016-07-05 downloaded from the CCDC.
;
_cell_angle_alpha 89.795(2)
_cell_angle_beta 84.279(2)
_cell_angle_gamma 71.621(2)
_cell_formula_units_Z 2
_cell_length_a 6.0928(13)
_cell_length_b 8.8375(19)
_cell_length_c 12.646(3)
_cell_measurement_reflns_used 5331
_cell_measurement_temperature 150.15
_cell_measurement_theta_max 27.468
_cell_measurement_theta_min 2.880
_cell_volume 642.7(2)
_computing_cell_refinement 'SAINT v8.34A (Bruker, 2013)'
_computing_data_reduction 'SAINT v8.34A (Bruker, 2013)'
_computing_molecular_graphics 'Olex2 (Dolomanov et al., 2009)'
_computing_publication_material 'Olex2 (Dolomanov et al., 2009)'
_computing_structure_refinement 'XL (Sheldrick, 2008)'
_diffrn_ambient_temperature 150.15
_diffrn_measured_fraction_theta_full 0.990
_diffrn_measured_fraction_theta_max 0.979
_diffrn_measurement_device_type 'Bruker APEX-II CCD'
_diffrn_measurement_method '\f and \w scans'
_diffrn_radiation_type MoK\a
_diffrn_radiation_wavelength 0.71073
_diffrn_reflns_av_R_equivalents 0.0310
_diffrn_reflns_av_unetI/netI 0.0302
_diffrn_reflns_Laue_measured_fraction_full 0.990
_diffrn_reflns_Laue_measured_fraction_max 0.979
_diffrn_reflns_limit_h_max 7
_diffrn_reflns_limit_h_min -7
_diffrn_reflns_limit_k_max 11
_diffrn_reflns_limit_k_min -11
_diffrn_reflns_limit_l_max 16
_diffrn_reflns_limit_l_min -16
_diffrn_reflns_number 7387
_diffrn_reflns_point_group_measured_fraction_full 0.990
_diffrn_reflns_point_group_measured_fraction_max 0.979
_diffrn_reflns_theta_full 25.242
_diffrn_reflns_theta_max 27.485
_diffrn_reflns_theta_min 2.430
_diffrn_standards_number 0
_exptl_absorpt_coefficient_mu 0.402
_exptl_absorpt_correction_T_max 0.7456
_exptl_absorpt_correction_T_min 0.5125
_exptl_absorpt_correction_type multi-scan
_exptl_absorpt_process_details
;
SADABS-2014/3 (Bruker,2014) was used for absorption correction.
wR2(int) was 0.1246 before and 0.0400 after correction.
The Ratio of minimum to maximum transmission is 0.6874.
The \l/2 correction factor is Not present.
;
_exptl_crystal_colour colourless
_exptl_crystal_colour_primary colourless
_exptl_crystal_density_diffrn 1.428
_exptl_crystal_description block
_exptl_crystal_F_000 288
_exptl_crystal_size_max 0.57
_exptl_crystal_size_mid 0.54
_exptl_crystal_size_min 0.48
_refine_diff_density_max 0.287
_refine_diff_density_min -0.419
_refine_diff_density_rms 0.069
_refine_ls_extinction_method none
_refine_ls_goodness_of_fit_ref 1.066
_refine_ls_hydrogen_treatment constr
_refine_ls_matrix_type full
_refine_ls_number_parameters 163
_refine_ls_number_reflns 2887
_refine_ls_number_restraints 0
_refine_ls_restrained_S_all 1.066
_refine_ls_R_factor_all 0.0353
_refine_ls_R_factor_gt 0.0334
_refine_ls_shift/su_max 0.000
_refine_ls_shift/su_mean 0.000
_refine_ls_structure_factor_coef Fsqd
_refine_ls_weighting_details 'w=1/[\s^2^(Fo^2^)+(0.0412P)^2^+0.3148P] where P=(Fo^2^+2Fc^2^)/3'
_refine_ls_weighting_scheme calc
_refine_ls_wR_factor_gt 0.0863
_refine_ls_wR_factor_ref 0.0873
_reflns_Friedel_coverage 0.000
_reflns_number_gt 2683
_reflns_number_total 2887
_reflns_threshold_expression 'I > 2\s(I)'
_cod_data_source_file c6dt01167e2.cif
_cod_data_source_block kjben
_cod_depositor_comments 'Adding full bibliography for 7039793--7039799.cif.'
_cod_database_code 7039793
_shelxl_version_number 2014-3
_shelx_space_group_comment
;
The symmetry employed for this shelxl refinement is uniquely defined
by the following loop, which should always be used as a source of
symmetry information in preference to the above space-group names.
They are only intended as comments.
;
_shelx_estimated_absorpt_t_max 0.830
_shelx_estimated_absorpt_t_min 0.803
_olex2_refinement_description
;
1. Fixed Uiso
 At 1.2 times of:
  All C(H) groups, All C(H,H) groups, All N(H) groups
2.a Secondary CH2 refined with riding coordinates:
 C7(H7A,H7B)
2.b Aromatic/amide H refined with riding coordinates:
 N1(H1), N2(H2), C2(H2A), C3(H3), C4(H4), C5(H5), C6(H6), C11(H11), C12(H12),
 C13(H13)
;
_olex2_submission_special_instructions 'No special instructions were received'

loop_
_space_group_symop_operation_xyz
'x, y, z'
'-x, -y, -z'

loop_
_atom_site_label
_atom_site_type_symbol
_atom_site_fract_x
_atom_site_fract_y
_atom_site_fract_z
_atom_site_U_iso_or_equiv
_atom_site_adp_type
_atom_site_occupancy
_atom_site_site_symmetry_order
_atom_site_calc_flag
_atom_site_refinement_flags_posn
S1 S 0.98630(6) -0.02257(4) 0.32609(3) 0.02037(11) Uani 1 1 d .
S2 S 0.18562(6) 0.47306(5) 0.66111(3) 0.02670(12) Uani 1 1 d .
O1 O 0.25588(17) 0.24561(12) 0.47939(8) 0.0209(2) Uani 1 1 d .
N1 N 0.52690(19) 0.04546(13) 0.32617(9) 0.0158(2) Uani 1 1 d .
H1 H 0.3869 0.0841 0.3603 0.019 Uiso 1 1 calc R
N2 N 0.6544(2) 0.15244(14) 0.46590(9) 0.0171(2) Uani 1 1 d .
H2 H 0.7730 0.1489 0.5013 0.021 Uiso 1 1 calc R
C1 C 0.5095(2) 0.08979(16) 0.13454(10) 0.0175(3) Uani 1 1 d .
C2 C 0.2844(3) 0.18313(18) 0.12062(13) 0.0264(3) Uani 1 1 d .
H2A H 0.1570 0.1687 0.1645 0.032 Uiso 1 1 calc R
C3 C 0.2439(4) 0.2978(2) 0.04292(15) 0.0371(4) Uani 1 1 d .
H3 H 0.0894 0.3616 0.0342 0.044 Uiso 1 1 calc R
C4 C 0.4279(4) 0.3188(2) -0.02141(13) 0.0387(4) Uani 1 1 d .
H4 H 0.4001 0.3971 -0.0744 0.046 Uiso 1 1 calc R
C5 C 0.6517(4) 0.2263(2) -0.00887(13) 0.0382(4) Uani 1 1 d .
H5 H 0.7781 0.2405 -0.0536 0.046 Uiso 1 1 calc R
C6 C 0.6942(3) 0.1113(2) 0.06963(12) 0.0266(3) Uani 1 1 d .
H6 H 0.8491 0.0482 0.0784 0.032 Uiso 1 1 calc R
C7 C 0.5506(2) -0.03213(16) 0.22117(10) 0.0166(3) Uani 1 1 d .
H7A H 0.4369 -0.0912 0.2208 0.020 Uiso 1 1 calc R
H7B H 0.7086 -0.1098 0.2069 0.020 Uiso 1 1 calc R
C8 C 0.7059(2) 0.06029(15) 0.37225(10) 0.0152(3) Uani 1 1 d .
C9 C 0.4389(2) 0.24892(15) 0.50991(10) 0.0157(3) Uani 1 1 d .
C10 C 0.4459(2) 0.35923(15) 0.59534(10) 0.0154(3) Uani 1 1 d .
C11 C 0.6297(2) 0.39801(16) 0.62918(11) 0.0193(3) Uani 1 1 d .
H11 H 0.7873 0.3490 0.6017 0.023 Uiso 1 1 calc R
C12 C 0.5564(3) 0.51987(17) 0.71006(12) 0.0233(3) Uani 1 1 d .
H12 H 0.6596 0.5611 0.7433 0.028 Uiso 1 1 calc R
C13 C 0.3221(3) 0.57076(17) 0.73446(12) 0.0254(3) Uani 1 1 d .
H13 H 0.2430 0.6518 0.7866 0.030 Uiso 1 1 calc R

loop_
_atom_site_aniso_label
_atom_site_aniso_U_11
_atom_site_aniso_U_22
_atom_site_aniso_U_33
_atom_site_aniso_U_23
_atom_site_aniso_U_13
_atom_site_aniso_U_12
S1 0.01334(18) 0.0270(2) 0.01896(18) -0.00191(13) -0.00072(12) -0.00407(13)
S2 0.0179(2) 0.0283(2) 0.0312(2) -0.00972(15) 0.00137(14) -0.00457(15)
O1 0.0157(5) 0.0247(5) 0.0219(5) -0.0027(4) -0.0027(4) -0.0056(4)
N1 0.0137(5) 0.0197(5) 0.0132(5) -0.0007(4) -0.0008(4) -0.0045(4)
N2 0.0144(5) 0.0209(6) 0.0149(5) -0.0019(4) -0.0039(4) -0.0033(4)
C1 0.0242(7) 0.0172(6) 0.0131(6) -0.0029(5) -0.0025(5) -0.0092(5)
C2 0.0288(8) 0.0231(7) 0.0271(8) 0.0048(6) -0.0055(6) -0.0072(6)
C3 0.0488(11) 0.0234(8) 0.0386(10) 0.0090(7) -0.0173(8) -0.0072(7)
C4 0.0756(14) 0.0261(8) 0.0230(8) 0.0094(6) -0.0154(8) -0.0252(9)
C5 0.0613(12) 0.0447(10) 0.0201(8) 0.0029(7) 0.0019(7) -0.0351(9)
C6 0.0311(8) 0.0342(8) 0.0181(7) -0.0014(6) 0.0009(6) -0.0163(7)
C7 0.0188(6) 0.0172(6) 0.0139(6) -0.0014(5) -0.0023(5) -0.0057(5)
C8 0.0166(6) 0.0150(6) 0.0135(6) 0.0036(5) -0.0020(5) -0.0042(5)
C9 0.0176(6) 0.0146(6) 0.0145(6) 0.0035(5) -0.0025(5) -0.0043(5)
C10 0.0163(6) 0.0140(6) 0.0144(6) 0.0026(5) -0.0008(5) -0.0029(5)
C11 0.0192(7) 0.0153(6) 0.0224(7) -0.0004(5) -0.0022(5) -0.0042(5)
C12 0.0274(8) 0.0177(6) 0.0261(7) -0.0018(5) -0.0066(6) -0.0080(6)
C13 0.0320(8) 0.0189(7) 0.0233(7) -0.0043(5) -0.0016(6) -0.0056(6)

loop_
_atom_type_symbol
_atom_type_description
_atom_type_scat_dispersion_real
_atom_type_scat_dispersion_imag
_atom_type_scat_source
C C 0.0033 0.0016 'International Tables Vol C Tables 4.2.6.8 and 6.1.1.4'
H H 0.0000 0.0000 'International Tables Vol C Tables 4.2.6.8 and 6.1.1.4'
N N 0.0061 0.0033 'International Tables Vol C Tables 4.2.6.8 and 6.1.1.4'
O O 0.0106 0.0060 'International Tables Vol C Tables 4.2.6.8 and 6.1.1.4'
S S 0.1246 0.1234 'International Tables Vol C Tables 4.2.6.8 and 6.1.1.4'

loop_
_geom_angle_atom_site_label_1
_geom_angle_atom_site_label_2
_geom_angle_atom_site_label_3
_geom_angle
C13 S2 C10 91.60(7)
C7 N1 H1 118.3
C8 N1 H1 118.3
C8 N1 C7 123.40(11)
C8 N2 H2 116.1
C9 N2 H2 116.1
C9 N2 C8 127.71(11)
C2 C1 C6 119.27(14)
C2 C1 C7 119.75(13)
C6 C1 C7 120.98(13)
C1 C2 H2A 119.8
C1 C2 C3 120.48(16)
C3 C2 H2A 119.8
C2 C3 H3 120.0
C4 C3 C2 120.07(17)
C4 C3 H3 120.0
C3 C4 H4 120.0
C5 C4 C3 120.02(15)
C5 C4 H4 120.0
C4 C5 H5 119.8
C4 C5 C6 120.31(17)
C6 C5 H5 119.8
C1 C6 C5 119.85(16)
C1 C6 H6 120.1
C5 C6 H6 120.1
N1 C7 C1 110.97(11)
N1 C7 H7A 109.4
N1 C7 H7B 109.4
C1 C7 H7A 109.4
C1 C7 H7B 109.4
H7A C7 H7B 108.0
N1 C8 S1 125.08(10)
N1 C8 N2 116.85(12)
N2 C8 S1 118.06(10)
O1 C9 N2 123.07(12)
O1 C9 C10 122.18(12)
N2 C9 C10 114.74(11)
C9 C10 S2 117.77(10)
C11 C10 S2 111.41(10)
C11 C10 C9 130.64(12)
C10 C11 H11 123.9
C10 C11 C12 112.13(13)
C12 C11 H11 123.9
C11 C12 H12 123.8
C13 C12 C11 112.34(13)
C13 C12 H12 123.8
S2 C13 H13 123.7
C12 C13 S2 112.52(11)
C12 C13 H13 123.7

loop_
_geom_bond_atom_site_label_1
_geom_bond_atom_site_label_2
_geom_bond_distance
S1 C8 1.6767(14)
S2 C10 1.7190(14)
S2 C13 1.7059(16)
O1 C9 1.2247(17)
N1 H1 0.8800
N1 C7 1.4697(17)
N1 C8 1.3279(18)
N2 H2 0.8800
N2 C8 1.3913(17)
N2 C9 1.3828(17)
C1 C2 1.388(2)
C1 C6 1.388(2)
C1 C7 1.5165(18)
C2 H2A 0.9500
C2 C3 1.391(2)
C3 H3 0.9500
C3 C4 1.379(3)
C4 H4 0.9500
C4 C5 1.375(3)
C5 H5 0.9500
C5 C6 1.401(2)
C6 H6 0.9500
C7 H7A 0.9900
C7 H7B 0.9900
C9 C10 1.4704(18)
C10 C11 1.3761(19)
C11 H11 0.9500
C11 C12 1.421(2)
C12 H12 0.9500
C12 C13 1.358(2)
C13 H13 0.9500

loop_
_geom_hbond_atom_site_label_D
_geom_hbond_atom_site_label_H
_geom_hbond_atom_site_label_A
_geom_hbond_distance_DH
_geom_hbond_distance_HA
_geom_hbond_distance_DA
_geom_hbond_angle_DHA
_geom_hbond_site_symmetry_A
N1 H1 S1 0.88 2.95 3.5299(14) 125.2 1_455
N1 H1 O1 0.88 2.00 2.6748(15) 132.5 .
N2 H2 S1 0.88 2.78 3.5456(13) 145.7 2_756

loop_
_geom_torsion_atom_site_label_1
_geom_torsion_atom_site_label_2
_geom_torsion_atom_site_label_3
_geom_torsion_atom_site_label_4
_geom_torsion
S2 C10 C11 C12 0.73(15)
O1 C9 C10 S2 5.93(17)
O1 C9 C10 C11 -168.76(14)
N2 C9 C10 S2 -175.29(9)
N2 C9 C10 C11 10.0(2)
C1 C2 C3 C4 0.4(3)
C2 C1 C6 C5 0.0(2)
C2 C1 C7 N1 -76.63(16)
C2 C3 C4 C5 0.0(3)
C3 C4 C5 C6 -0.5(3)
C4 C5 C6 C1 0.5(2)
C6 C1 C2 C3 -0.4(2)
C6 C1 C7 N1 102.44(15)
C7 N1 C8 S1 -7.01(18)
C7 N1 C8 N2 172.79(11)
C7 C1 C2 C3 178.71(14)
C7 C1 C6 C5 -179.11(13)
C8 N1 C7 C1 -95.31(15)
C8 N2 C9 O1 12.3(2)
C8 N2 C9 C10 -166.49(12)
C9 N2 C8 S1 170.15(10)
C9 N2 C8 N1 -9.7(2)
C9 C10 C11 C12 175.69(13)
C10 S2 C13 C12 0.22(12)
C10 C11 C12 C13 -0.57(18)
C11 C12 C13 S2 0.15(17)
C13 S2 C10 C9 -176.23(11)
C13 S2 C10 C11 -0.55(11)
